data_2218762
loop_
_publ_author_name
'Tian, Mao-Zhong'
'Peng, Xiao-Jun'

_publ_section_title 3',6'-Bis(diethylamino)-2-(2-hydroxyethylamino)spiro[isoindoline-1,9'-xanthen]-3-one
_journal_coeditor_code LH2636
_journal_issue 7
_journal_name_full 'Acta Crystallographica Section E'
_journal_page_first o1252
_journal_paper_doi 10.1107/S1600536808017108
_journal_volume 64
_journal_year 2008
_chemical_formula_iupac 'C30 H36 N4 O3'
_chemical_formula_moiety 'C30 H36 N4 O3'
_chemical_formula_sum 'C30 H36 N4 O3'
_chemical_formula_weight 500.63
_chemical_name_systematic
;
3',6'-Bis(diethylamino)-2-(2-hydroxyethylamino)spiro[isoindoline-1,9'-
xanthen]-3-one
;
_space_group_IT_number 14
_symmetry_cell_setting monoclinic
_symmetry_space_group_name_Hall '-P 2ybc'
_symmetry_space_group_name_H-M 'P 1 21/c 1'
_atom_sites_solution_hydrogens geom
_atom_sites_solution_primary direct
_atom_sites_solution_secondary difmap
_cell_angle_alpha 90.00
_cell_angle_beta 108.127(5)
_cell_angle_gamma 90.00
_cell_formula_units_Z 4
_cell_length_a 12.269(4)
_cell_length_b 12.203(4)
_cell_length_c 18.458(6)
_cell_measurement_reflns_used 3630
_cell_measurement_temperature 298(2)
_cell_measurement_theta_max 25.00
_cell_measurement_theta_min 2.03
_cell_volume 2626.4(15)
_computing_cell_refinement 'SAINT (Bruker, 2005)'
_computing_data_collection 'APEX2 (Bruker, 2005)'
_computing_data_reduction 'SAINT (Bruker, 2005)'
_computing_molecular_graphics 'PLATON (Spek, 2003)'
_computing_publication_material 'SHELXTL (Sheldrick, 2008)'
_computing_structure_refinement 'SHELXL97 (Sheldrick, 2008)'
_computing_structure_solution 'SHELXS97 (Sheldrick, 2008)'
_diffrn_ambient_temperature 298(2)
_diffrn_measured_fraction_theta_full 0.998
_diffrn_measured_fraction_theta_max 0.998
_diffrn_measurement_device_type 'Bruker SMART APEXII'
_diffrn_measurement_method '\f and \w'
_diffrn_radiation_monochromator graphite
_diffrn_radiation_source 'fine-focus sealed tube'
_diffrn_radiation_type MoK\a
_diffrn_radiation_wavelength 0.71073
_diffrn_reflns_av_R_equivalents 0.0641
_diffrn_reflns_av_sigmaI/netI 0.0671
_diffrn_reflns_limit_h_max 14
_diffrn_reflns_limit_h_min -14
_diffrn_reflns_limit_k_max 14
_diffrn_reflns_limit_k_min -14
_diffrn_reflns_limit_l_max 21
_diffrn_reflns_limit_l_min -21
_diffrn_reflns_number 17363
_diffrn_reflns_theta_full 25.00
_diffrn_reflns_theta_max 25.00
_diffrn_reflns_theta_min 2.03
_exptl_absorpt_coefficient_mu 0.083
_exptl_absorpt_correction_T_max 0.8997
_exptl_absorpt_correction_T_min 0.8487
_exptl_absorpt_correction_type multi-scan
_exptl_absorpt_process_details '(SADABS; Bruker, 2005)'
_exptl_crystal_colour white
_exptl_crystal_density_diffrn 1.266
_exptl_crystal_density_method 'not measured'
_exptl_crystal_description block
_exptl_crystal_F_000 1072
_exptl_crystal_size_max 0.58
_exptl_crystal_size_mid 0.25
_exptl_crystal_size_min 0.25
_refine_diff_density_max 0.213
_refine_diff_density_min -0.197
_refine_ls_extinction_coef 0.026(4)
_refine_ls_extinction_expression Fc^*^=kFc[1+0.001xFc^2^\l^3^/sin(2\q)]^-1/4^
_refine_ls_extinction_method 'SHELXL97 (Sheldrick, 2008)'
_refine_ls_goodness_of_fit_all 1.003
_refine_ls_goodness_of_fit_ref 1.003
_refine_ls_hydrogen_treatment mixed
_refine_ls_matrix_type full
_refine_ls_number_parameters 359
_refine_ls_number_reflns 4620
_refine_ls_number_restraints 13
_refine_ls_restrained_S_all 1.003
_refine_ls_R_factor_all 0.0961
_refine_ls_R_factor_gt 0.0504
_refine_ls_shift/su_max 0.002
_refine_ls_shift/su_mean 0.000
_refine_ls_structure_factor_coef Fsqd
_refine_ls_weighting_details 'calc w=1/[\s^2^(Fo^2^)+(0.0755P)^2^] where P=(Fo^2^+2Fc^2^)/3'
_refine_ls_weighting_scheme calc
_refine_ls_wR_factor_all 0.1469
_refine_ls_wR_factor_ref 0.1292
_reflns_number_gt 2841
_reflns_number_total 4620
_reflns_threshold_expression I>2\s(I)
_cod_data_source_file lh2636.cif
_cod_data_source_block I
_cod_depositor_comments
;
The following automatic conversions were performed:
'_symmetry_cell_setting' value 'Monoclinic' changed to 'monoclinic'
according to '/home/saulius/struct/CIF-dictionaries/cif_core.dic'
dictionary named 'cif_core.dic' version 2.4.1 from 2010-06-29.

Automatic conversion script
Id: cif_fix_enum 1527 2010-12-29 10:47:43Z saulius 

The following automatic conversions were performed:

'_symmetry_cell_setting' value 'Monoclinic' changed to 'monoclinic'
according to /home/saulius/struct/CIF-dictionaries/cif_core.dic
dictionary named 'cif_core.dic' version 2.4.1 from 2010-06-29.

Automatic conversion script
Id: cif_fix_values 1715 2011-07-08 13:25:40Z adriana 
;
_cod_original_sg_symbol_H-M 'P 21/c'
_cod_database_code 2218762
_cod_database_fobs_code 2218762

loop_
_symmetry_equiv_pos_as_xyz
'x, y, z'
'-x, y+1/2, -z+1/2'
'-x, -y, -z'
'x, -y-1/2, z-1/2'

loop_
_atom_site_type_symbol
_atom_site_label
_atom_site_fract_x
_atom_site_fract_y
_atom_site_fract_z
_atom_site_U_iso_or_equiv
_atom_site_adp_type
_atom_site_calc_flag
_atom_site_refinement_flags
_atom_site_occupancy
_atom_site_disorder_assembly
_atom_site_disorder_group
O O1 0.02779(11) 0.63551(12) 0.15665(9) 0.0590(5) Uani d . 1 . .
O O2 -0.40178(12) 0.91274(15) 0.13067(9) 0.0670(5) Uani d . 1 A .
O O3 -0.34132(15) 0.9162(2) 0.28884(13) 0.0941(7) Uani d . 1 . .
H H3O -0.370(3) 0.915(3) 0.232(2) 0.141 Uiso d . 1 . .
N N1 0.31949(16) 0.86643(19) 0.30367(13) 0.0770(7) Uani d . 1 . .
N N2 -0.19898(16) 0.38340(17) -0.02009(11) 0.0620(5) Uani d . 1 . .
N N3 -0.22666(13) 0.83188(15) 0.15192(9) 0.0443(4) Uani d . 1 A .
N N4 -0.23247(17) 0.76085(17) 0.20976(11) 0.0570(5) Uani d . 1 . .
H H1N -0.313(2) 0.749(2) 0.2013(14) 0.085 Uiso d . 1 . .
C C1 0.05554(16) 0.74041(19) 0.18219(11) 0.0459(5) Uani d . 1 A .
C C2 0.16682(17) 0.7528(2) 0.22812(12) 0.0551(6) Uani d . 1 . .
H H2A 0.2155 0.6925 0.2386 0.066 Uiso calc R 1 A .
C C3 0.20776(17) 0.8541(2) 0.25922(13) 0.0525(6) Uani d . 1 A .
C C4 0.13007(17) 0.94070(19) 0.24316(12) 0.0488(6) Uani d . 1 . .
H H4A 0.1530 1.0093 0.2643 0.059 Uiso calc R 1 A .
C C5 0.02040(17) 0.92561(18) 0.19652(12) 0.0468(5) Uani d . 1 A .
H H5A -0.0292 0.9853 0.1863 0.056 Uiso calc R 1 . .
C C6 -0.02056(15) 0.82580(18) 0.16369(11) 0.0407(5) Uani d . 1 . .
C C7 -0.14135(15) 0.81057(17) 0.11196(11) 0.0417(5) Uani d . 1 A .
C C8 -0.15672(16) 0.69727(18) 0.07841(11) 0.0439(5) Uani d . 1 . .
C C9 -0.25529(17) 0.6667(2) 0.02086(13) 0.0570(6) Uani d . 1 A .
H H9A -0.3130 0.7186 0.0030 0.068 Uiso calc R 1 . .
C C10 -0.27173(19) 0.5653(2) -0.01066(13) 0.0593(6) Uani d . 1 . .
H H10A -0.3398 0.5491 -0.0487 0.071 Uiso calc R 1 A .
C C11 -0.18663(17) 0.48494(19) 0.01373(12) 0.0501(6) Uani d . 1 A .
C C12 -0.08854(17) 0.51411(19) 0.07132(12) 0.0494(6) Uani d . 1 . .
H H12A -0.0307 0.4626 0.0898 0.059 Uiso calc R 1 A .
C C13 -0.07482(16) 0.61794(18) 0.10178(11) 0.0436(5) Uani d . 1 A .
C C14 0.4083(4) 0.7842(6) 0.2970(4) 0.062(2) Uani d P 0.720(17) A 1
H H14A 0.3815 0.7481 0.2478 0.074 Uiso calc PR 0.720(17) A 1
H H14B 0.4792 0.8221 0.3002 0.074 Uiso calc PR 0.720(17) A 1
C C15 0.4301(7) 0.7010(7) 0.3586(4) 0.099(2) Uani d P 0.720(17) A 1
H H15A 0.4863 0.6496 0.3533 0.149 Uiso calc PR 0.720(17) A 1
H H15B 0.3601 0.6631 0.3550 0.149 Uiso calc PR 0.720(17) A 1
H H15C 0.4580 0.7367 0.4072 0.149 Uiso calc PR 0.720(17) A 1
C C14A 0.3796(13) 0.7676(16) 0.3463(9) 0.074(7) Uani d P 0.280(17) A 2
H H14C 0.4289 0.7869 0.3969 0.088 Uiso calc PR 0.280(17) A 2
H H14D 0.3254 0.7120 0.3505 0.088 Uiso calc PR 0.280(17) A 2
C C15A 0.4469(17) 0.731(2) 0.2969(13) 0.111(7) Uani d P 0.280(17) A 2
H H15D 0.4904 0.6668 0.3187 0.166 Uiso calc PR 0.280(17) A 2
H H15E 0.4983 0.7881 0.2928 0.166 Uiso calc PR 0.280(17) A 2
H H15F 0.3959 0.7135 0.2472 0.166 Uiso calc PR 0.280(17) A 2
C C16 0.3656(2) 0.9732(2) 0.33183(16) 0.0739(8) Uani d . 1 A .
H H16A 0.4332 0.9633 0.3757 0.089 Uiso calc R 1 . .
H H16B 0.3092 1.0128 0.3485 0.089 Uiso calc R 1 . .
C C17 0.3969(2) 1.0400(3) 0.27363(18) 0.0852(9) Uani d . 1 . .
H H17A 0.4269 1.1094 0.2953 0.128 Uiso calc R 1 A .
H H17B 0.3299 1.0517 0.2305 0.128 Uiso calc R 1 . .
H H17C 0.4539 1.0020 0.2576 0.128 Uiso calc R 1 . .
C C18 -0.3044(2) 0.3522(2) -0.07672(14) 0.0690(7) Uani d . 1 . .
H H18A -0.2890 0.2907 -0.1054 0.083 Uiso calc R 1 . .
H H18B -0.3301 0.4127 -0.1120 0.083 Uiso calc R 1 . .
C C19 -0.3997(2) 0.3211(3) -0.04619(17) 0.0877(9) Uani d . 1 . .
H H19A -0.4665 0.3023 -0.0877 0.132 Uiso calc R 1 . .
H H19B -0.4170 0.3817 -0.0185 0.132 Uiso calc R 1 . .
H H19C -0.3766 0.2592 -0.0127 0.132 Uiso calc R 1 . .
C C20 -0.1110(2) 0.2997(2) 0.00744(14) 0.0665(7) Uani d . 1 . .
H H20A -0.0363 0.3339 0.0183 0.080 Uiso calc R 1 . .
H H20B -0.1183 0.2465 -0.0328 0.080 Uiso calc R 1 . .
C C21 -0.1165(2) 0.2407(2) 0.07736(15) 0.0744(8) Uani d . 1 . .
H H21A -0.0561 0.1874 0.0921 0.112 Uiso calc R 1 . .
H H21B -0.1893 0.2047 0.0668 0.112 Uiso calc R 1 . .
H H21C -0.1075 0.2924 0.1180 0.112 Uiso calc R 1 . .
C C22 -0.34216(19) 1.0120(2) -0.00789(14) 0.0593(6) Uani d . 1 . .
H H22A -0.4118 1.0420 -0.0078 0.071 Uiso calc R 1 . .
C C23 -0.2949(2) 1.0373(2) -0.06426(14) 0.0654(7) Uani d . 1 . .
H H23A -0.3340 1.0832 -0.1041 0.078 Uiso calc R 1 . .
C C24 -0.1899(2) 0.9951(2) -0.06186(14) 0.0692(7) Uani d . 1 . .
H H24A -0.1574 1.0154 -0.0991 0.083 Uiso calc R 1 . .
C C25 -0.13217(19) 0.9237(2) -0.00578(13) 0.0571(6) Uani d . 1 A .
H H25A -0.0617 0.8949 -0.0051 0.068 Uiso calc R 1 . .
C C26 -0.18049(16) 0.89571(18) 0.04935(12) 0.0455(5) Uani d . 1 . .
C C27 -0.28307(16) 0.94066(18) 0.04841(12) 0.0482(6) Uani d . 1 A .
C C28 -0.31390(17) 0.89661(19) 0.11342(12) 0.0499(6) Uani d . 1 . .
C C29 -0.1807(2) 0.8051(3) 0.28589(13) 0.0694(8) Uani d . 1 . .
H H29A -0.0986 0.8101 0.2953 0.083 Uiso calc R 1 . .
H H29B -0.1933 0.7534 0.3224 0.083 Uiso calc R 1 . .
C C30 -0.2233(2) 0.9153(3) 0.30112(16) 0.0804(9) Uani d . 1 . .
H H30A -0.1842 0.9361 0.3535 0.097 Uiso calc R 1 . .
H H30B -0.2048 0.9693 0.2682 0.097 Uiso calc R 1 . .

loop_
_atom_site_aniso_label
_atom_site_aniso_U_11
_atom_site_aniso_U_22
_atom_site_aniso_U_33
_atom_site_aniso_U_12
_atom_site_aniso_U_13
_atom_site_aniso_U_23
O1 0.0457(8) 0.0423(10) 0.0714(10) 0.0041(7) -0.0072(7) -0.0086(8)
O2 0.0416(8) 0.0841(14) 0.0751(11) 0.0098(8) 0.0178(8) 0.0037(9)
O3 0.0625(11) 0.143(2) 0.0822(13) 0.0030(11) 0.0306(10) -0.0282(13)
N1 0.0511(11) 0.0595(16) 0.0937(16) 0.0007(10) -0.0163(11) -0.0167(13)
N2 0.0701(12) 0.0476(13) 0.0588(13) -0.0039(10) 0.0065(10) -0.0138(10)
N3 0.0412(9) 0.0439(11) 0.0479(10) 0.0031(8) 0.0141(7) 0.0043(9)
N4 0.0620(11) 0.0576(14) 0.0535(12) 0.0019(10) 0.0211(10) 0.0056(10)
C1 0.0424(11) 0.0430(15) 0.0490(13) -0.0023(10) 0.0093(9) -0.0057(10)
C2 0.0467(12) 0.0491(16) 0.0587(14) 0.0057(11) 0.0009(10) -0.0040(12)
C3 0.0426(11) 0.0570(17) 0.0505(13) -0.0034(11) 0.0039(9) -0.0047(11)
C4 0.0479(12) 0.0478(15) 0.0502(13) -0.0037(10) 0.0146(10) -0.0092(11)
C5 0.0431(11) 0.0436(15) 0.0547(13) 0.0025(10) 0.0167(10) -0.0038(11)
C6 0.0376(10) 0.0411(14) 0.0427(11) 0.0011(9) 0.0115(8) 0.0000(10)
C7 0.0368(10) 0.0389(14) 0.0484(12) -0.0003(9) 0.0117(9) -0.0015(10)
C8 0.0395(10) 0.0429(14) 0.0467(12) 0.0005(10) 0.0097(9) -0.0005(10)
C9 0.0465(12) 0.0463(16) 0.0650(15) 0.0033(11) -0.0019(10) -0.0006(12)
C10 0.0540(13) 0.0500(16) 0.0581(15) -0.0037(12) -0.0055(11) -0.0046(12)
C11 0.0545(13) 0.0475(15) 0.0454(13) -0.0040(11) 0.0115(10) -0.0019(11)
C12 0.0487(12) 0.0407(15) 0.0538(14) 0.0038(10) 0.0086(10) -0.0014(11)
C13 0.0382(10) 0.0451(14) 0.0430(12) -0.0011(10) 0.0061(9) -0.0005(10)
C14 0.039(2) 0.073(4) 0.067(3) -0.001(2) 0.007(2) -0.008(3)
C15 0.116(4) 0.091(5) 0.083(4) 0.042(4) 0.021(3) 0.013(3)
C14A 0.058(8) 0.085(14) 0.068(9) -0.009(8) 0.006(6) -0.020(7)
C15A 0.089(11) 0.114(16) 0.137(16) 0.022(9) 0.046(10) -0.030(12)
C16 0.0539(13) 0.074(2) 0.0739(18) -0.0028(13) -0.0099(13) -0.0210(16)
C17 0.0611(16) 0.084(2) 0.109(2) -0.0023(15) 0.0243(16) -0.0150(19)
C18 0.0865(17) 0.0548(18) 0.0527(15) -0.0111(14) 0.0029(13) -0.0077(12)
C19 0.0829(18) 0.075(2) 0.092(2) -0.0107(16) 0.0089(16) 0.0116(17)
C20 0.0777(16) 0.0508(17) 0.0700(17) -0.0048(13) 0.0216(13) -0.0173(13)
C21 0.0750(17) 0.071(2) 0.0689(17) -0.0050(14) 0.0101(13) -0.0033(15)
C22 0.0542(13) 0.0487(16) 0.0643(16) 0.0053(11) 0.0026(12) 0.0008(13)
C23 0.0765(17) 0.0556(17) 0.0541(15) -0.0006(13) 0.0058(13) 0.0085(13)
C24 0.0820(17) 0.071(2) 0.0526(15) -0.0097(15) 0.0179(13) 0.0046(14)
C25 0.0563(13) 0.0583(17) 0.0585(15) 0.0003(12) 0.0206(11) 0.0047(13)
C26 0.0426(11) 0.0405(14) 0.0485(13) -0.0011(9) 0.0069(9) -0.0037(10)
C27 0.0421(11) 0.0428(14) 0.0529(14) -0.0006(10) 0.0048(9) 0.0013(11)
C28 0.0363(11) 0.0513(15) 0.0580(14) 0.0023(10) 0.0086(10) -0.0027(11)
C29 0.0540(13) 0.103(2) 0.0488(15) 0.0018(14) 0.0126(11) 0.0089(15)
C30 0.0612(15) 0.114(3) 0.0668(17) -0.0129(16) 0.0209(13) -0.0303(17)

loop_
_atom_type_symbol
_atom_type_description
_atom_type_scat_dispersion_real
_atom_type_scat_dispersion_imag
_atom_type_scat_source
C C 0.0033 0.0016 'International Tables Vol C Tables 4.2.6.8 and 6.1.1.4'
H H 0.0000 0.0000 'International Tables Vol C Tables 4.2.6.8 and 6.1.1.4'
N N 0.0061 0.0033 'International Tables Vol C Tables 4.2.6.8 and 6.1.1.4'
O O 0.0106 0.0060 'International Tables Vol C Tables 4.2.6.8 and 6.1.1.4'

loop_
_geom_angle_atom_site_label_1
_geom_angle_atom_site_label_2
_geom_angle_atom_site_label_3
_geom_angle
C13 O1 C1 118.37(16)
C30 O3 H3O 101(2)
C3 N1 C16 121.3(2)
C3 N1 C14A 117.6(5)
C16 N1 C14A 117.4(4)
C3 N1 C14 119.3(2)
C16 N1 C14 114.5(2)
C14A N1 C14 42.5(6)
C11 N2 C18 121.1(2)
C11 N2 C20 120.56(19)
C18 N2 C20 117.9(2)
C28 N3 N4 123.30(17)
C28 N3 C7 114.26(17)
N4 N3 C7 119.03(16)
N3 N4 C29 113.5(2)
N3 N4 H1N 105.4(16)
C29 N4 H1N 109.4(15)
C6 C1 O1 123.23(17)
C6 C1 C2 122.7(2)
O1 C1 C2 114.11(19)
C1 C2 C3 121.0(2)
C1 C2 H2A 119.5
C3 C2 H2A 119.5
N1 C3 C2 120.7(2)
N1 C3 C4 122.4(2)
C2 C3 C4 116.86(19)
C5 C4 C3 120.5(2)
C5 C4 H4A 119.8
C3 C4 H4A 119.8
C4 C5 C6 123.2(2)
C4 C5 H5A 118.4
C6 C5 H5A 118.4
C1 C6 C5 115.73(18)
C1 C6 C7 121.66(19)
C5 C6 C7 122.61(18)
N3 C7 C8 110.47(16)
N3 C7 C6 111.84(16)
C8 C7 C6 110.36(16)
N3 C7 C26 98.86(15)
C8 C7 C26 110.30(17)
C6 C7 C26 114.52(17)
C13 C8 C9 115.6(2)
C13 C8 C7 122.46(18)
C9 C8 C7 121.98(19)
C10 C9 C8 123.4(2)
C10 C9 H9A 118.3
C8 C9 H9A 118.3
C9 C10 C11 120.3(2)
C9 C10 H10A 119.8
C11 C10 H10A 119.8
N2 C11 C12 121.9(2)
N2 C11 C10 121.3(2)
C12 C11 C10 116.8(2)
C13 C12 C11 121.2(2)
C13 C12 H12A 119.4
C11 C12 H12A 119.4
O1 C13 C8 122.78(19)
O1 C13 C12 114.55(18)
C8 C13 C12 122.67(19)
C15 C14 N1 110.7(7)
C15 C14 H14A 109.5
N1 C14 H14A 109.5
C15 C14 H14B 109.5
N1 C14 H14B 109.5
H14A C14 H14B 108.1
C14 C15 H15A 109.5
C14 C15 H15B 109.5
H15A C15 H15B 109.5
C14 C15 H15C 109.5
H15A C15 H15C 109.5
H15B C15 H15C 109.5
C15A C14A N1 101.4(18)
C15A C14A H14C 111.5
N1 C14A H14C 111.5
C15A C14A H14D 111.5
N1 C14A H14D 111.5
H14C C14A H14D 109.3
C14A C15A H15D 109.5
C14A C15A H15E 109.5
H15D C15A H15E 109.5
C14A C15A H15F 109.5
H15D C15A H15F 109.5
H15E C15A H15F 109.5
N1 C16 C17 113.1(2)
N1 C16 H16A 109.0
C17 C16 H16A 109.0
N1 C16 H16B 109.0
C17 C16 H16B 109.0
H16A C16 H16B 107.8
C16 C17 H17A 109.5
C16 C17 H17B 109.5
H17A C17 H17B 109.5
C16 C17 H17C 109.5
H17A C17 H17C 109.5
H17B C17 H17C 109.5
N2 C18 C19 115.1(2)
N2 C18 H18A 108.5
C19 C18 H18A 108.5
N2 C18 H18B 108.5
C19 C18 H18B 108.5
H18A C18 H18B 107.5
C18 C19 H19A 109.5
C18 C19 H19B 109.5
H19A C19 H19B 109.5
C18 C19 H19C 109.5
H19A C19 H19C 109.5
H19B C19 H19C 109.5
N2 C20 C21 114.2(2)
N2 C20 H20A 108.7
C21 C20 H20A 108.7
N2 C20 H20B 108.7
C21 C20 H20B 108.7
H20A C20 H20B 107.6
C20 C21 H21A 109.5
C20 C21 H21B 109.5
H21A C21 H21B 109.5
C20 C21 H21C 109.5
H21A C21 H21C 109.5
H21B C21 H21C 109.5
C23 C22 C27 117.8(2)
C23 C22 H22A 121.1
C27 C22 H22A 121.1
C24 C23 C22 120.2(2)
C24 C23 H23A 119.9
C22 C23 H23A 119.9
C25 C24 C23 121.5(2)
C25 C24 H24A 119.3
C23 C24 H24A 119.3
C24 C25 C26 118.6(2)
C24 C25 H25A 120.7
C26 C25 H25A 120.7
C27 C26 C25 119.9(2)
C27 C26 C7 110.87(18)
C25 C26 C7 128.97(19)
C26 C27 C22 122.0(2)
C26 C27 C28 108.24(18)
C22 C27 C28 129.8(2)
O2 C28 N3 125.1(2)
O2 C28 C27 128.5(2)
N3 C28 C27 106.41(17)
N4 C29 C30 116.2(2)
N4 C29 H29A 108.2
C30 C29 H29A 108.2
N4 C29 H29B 108.2
C30 C29 H29B 108.2
H29A C29 H29B 107.4
O3 C30 C29 112.4(2)
O3 C30 H30A 109.1
C29 C30 H30A 109.1
O3 C30 H30B 109.1
C29 C30 H30B 109.1
H30A C30 H30B 107.9

loop_
_geom_bond_atom_site_label_1
_geom_bond_atom_site_label_2
_geom_bond_distance
O1 C13 1.365(2)
O1 C1 1.370(3)
O2 C28 1.231(2)
O3 C30 1.394(3)
O3 H3O 0.99(4)
N1 C3 1.369(3)
N1 C16 1.450(3)
N1 C14A 1.50(2)
N1 C14 1.514(8)
N2 C11 1.374(3)
N2 C18 1.438(3)
N2 C20 1.457(3)
N3 C28 1.342(3)
N3 N4 1.394(2)
N3 C7 1.479(2)
N4 C29 1.454(3)
N4 H1N 0.96(3)
C1 C6 1.370(3)
C1 C2 1.373(3)
C2 C3 1.389(3)
C2 H2A 0.9300
C3 C4 1.392(3)
C4 C5 1.365(3)
C4 H4A 0.9300
C5 C6 1.383(3)
C5 H5A 0.9300
C6 C7 1.504(3)
C7 C8 1.503(3)
C7 C26 1.517(3)
C8 C13 1.365(3)
C8 C9 1.389(3)
C9 C10 1.355(3)
C9 H9A 0.9300
C10 C11 1.401(3)
C10 H10A 0.9300
C11 C12 1.382(3)
C12 C13 1.375(3)
C12 H12A 0.9300
C14 C15 1.485(13)
C14 H14A 0.9700
C14 H14B 0.9700
C15 H15A 0.9600
C15 H15B 0.9600
C15 H15C 0.9600
C14A C15A 1.48(4)
C14A H14C 0.9700
C14A H14D 0.9700
C15A H15D 0.9600
C15A H15E 0.9600
C15A H15F 0.9600
C16 C17 1.491(4)
C16 H16A 0.9700
C16 H16B 0.9700
C17 H17A 0.9600
C17 H17B 0.9600
C17 H17C 0.9600
C18 C19 1.496(4)
C18 H18A 0.9700
C18 H18B 0.9700
C19 H19A 0.9600
C19 H19B 0.9600
C19 H19C 0.9600
C20 C21 1.497(4)
C20 H20A 0.9700
C20 H20B 0.9700
C21 H21A 0.9600
C21 H21B 0.9600
C21 H21C 0.9600
C22 C23 1.375(3)
C22 C27 1.376(3)
C22 H22A 0.9300
C23 C24 1.375(3)
C23 H23A 0.9300
C24 C25 1.370(3)
C24 H24A 0.9300
C25 C26 1.371(3)
C25 H25A 0.9300
C26 C27 1.368(3)
C27 C28 1.468(3)
C29 C30 1.501(4)
C29 H29A 0.9700
C29 H29B 0.9700
C30 H30A 0.9700
C30 H30B 0.9700

loop_
_geom_hbond_atom_site_label_D
_geom_hbond_atom_site_label_H
_geom_hbond_atom_site_label_A
_geom_hbond_distance_DH
_geom_hbond_distance_HA
_geom_hbond_distance_DA
_geom_hbond_angle_DHA
O3 H3O O2 1.00(4) 1.79(4) 2.780(3) 172(4)
N4 H1N O2 0.96(3) 2.45(2) 2.828(3) 103(2)

loop_
_geom_torsion_atom_site_label_1
_geom_torsion_atom_site_label_2
_geom_torsion_atom_site_label_3
_geom_torsion_atom_site_label_4
_geom_torsion
C28 N3 N4 C29 -98.3(2)
C7 N3 N4 C29 103.7(2)
C13 O1 C1 C6 9.6(3)
C13 O1 C1 C2 -170.31(18)
C6 C1 C2 C3 0.7(4)
O1 C1 C2 C3 -179.3(2)
C16 N1 C3 C2 175.4(2)
C14A N1 C3 C2 -27.0(8)
C14 N1 C3 C2 21.6(5)
C16 N1 C3 C4 -4.9(4)
C14A N1 C3 C4 152.7(8)
C14 N1 C3 C4 -158.7(4)
C1 C2 C3 N1 -178.6(2)
C1 C2 C3 C4 1.6(3)
N1 C3 C4 C5 177.9(2)
C2 C3 C4 C5 -2.4(3)
C3 C4 C5 C6 0.9(3)
O1 C1 C6 C5 177.82(18)
C2 C1 C6 C5 -2.2(3)
O1 C1 C6 C7 -1.2(3)
C2 C1 C6 C7 178.74(19)
C4 C5 C6 C1 1.5(3)
C4 C5 C6 C7 -179.54(19)
C28 N3 C7 C8 -103.7(2)
N4 N3 C7 C8 56.2(2)
C28 N3 C7 C6 132.94(19)
N4 N3 C7 C6 -67.2(2)
C28 N3 C7 C26 11.9(2)
N4 N3 C7 C26 171.83(17)
C1 C6 C7 N3 116.1(2)
C5 C6 C7 N3 -62.9(3)
C1 C6 C7 C8 -7.3(3)
C5 C6 C7 C8 173.74(18)
C1 C6 C7 C26 -132.5(2)
C5 C6 C7 C26 48.6(3)
N3 C7 C8 C13 -115.9(2)
C6 C7 C8 C13 8.3(3)
C26 C7 C8 C13 135.9(2)
N3 C7 C8 C9 64.7(3)
C6 C7 C8 C9 -171.09(18)
C26 C7 C8 C9 -43.6(3)
C13 C8 C9 C10 0.5(3)
C7 C8 C9 C10 179.9(2)
C8 C9 C10 C11 -0.8(4)
C18 N2 C11 C12 176.2(2)
C20 N2 C11 C12 4.1(3)
C18 N2 C11 C10 -6.1(3)
C20 N2 C11 C10 -178.3(2)
C9 C10 C11 N2 -176.6(2)
C9 C10 C11 C12 1.2(4)
N2 C11 C12 C13 176.4(2)
C10 C11 C12 C13 -1.3(3)
C1 O1 C13 C8 -8.6(3)
C1 O1 C13 C12 170.74(18)
C9 C8 C13 O1 178.64(18)
C7 C8 C13 O1 -0.8(3)
C9 C8 C13 C12 -0.6(3)
C7 C8 C13 C12 179.92(19)
C11 C12 C13 O1 -178.19(19)
C11 C12 C13 C8 1.1(3)
C3 N1 C14 C15 -98.4(4)
C16 N1 C14 C15 106.1(4)
C14A N1 C14 C15 1.5(7)
C3 N1 C14A C15A 100.1(9)
C16 N1 C14A C15A -101.4(9)
C14 N1 C14A C15A -4.3(8)
C3 N1 C16 C17 -79.7(3)
C14A N1 C16 C17 122.7(8)
C14 N1 C16 C17 75.3(4)
C11 N2 C18 C19 -77.1(3)
C20 N2 C18 C19 95.2(3)
C11 N2 C20 C21 79.8(3)
C18 N2 C20 C21 -92.5(3)
C27 C22 C23 C24 -2.3(4)
C22 C23 C24 C25 2.8(4)
C23 C24 C25 C26 -0.9(4)
C24 C25 C26 C27 -1.4(4)
C24 C25 C26 C7 172.8(2)
N3 C7 C26 C27 -9.7(2)
C8 C7 C26 C27 106.1(2)
C6 C7 C26 C27 -128.69(19)
N3 C7 C26 C25 175.7(2)
C8 C7 C26 C25 -68.6(3)
C6 C7 C26 C25 56.6(3)
C25 C26 C27 C22 1.8(3)
C7 C26 C27 C22 -173.42(19)
C25 C26 C27 C28 -179.9(2)
C7 C26 C27 C28 4.9(2)
C23 C22 C27 C26 0.1(3)
C23 C22 C27 C28 -177.8(2)
N4 N3 C28 O2 10.5(3)
C7 N3 C28 O2 169.5(2)
N4 N3 C28 C27 -168.71(18)
C7 N3 C28 C27 -9.8(2)
C26 C27 C28 O2 -176.5(2)
C22 C27 C28 O2 1.7(4)
C26 C27 C28 N3 2.8(2)
C22 C27 C28 N3 -179.1(2)
N3 N4 C29 C30 53.9(3)
N4 C29 C30 O3 57.8(3)
